data_7220068
loop_
_publ_author_name
'Zhang, Huijie'
'Fan, Ruiqing'
'Wang, Ping'
'Wang, Xinming'
'Gao, Song'
'Dong, Yuwei'
'Wang, Yulei'
'Yang, Yulin'

_publ_section_title
;
 Structure variations of series lanthanide complexes constructed from
 quinoline carboxylate ligand: photoluminescent properties and PMMA
 matrices doping
;
_journal_name_full 'RSC Adv.'
_journal_paper_doi 10.1039/C5RA01796C
_journal_year 2015
_chemical_formula_sum 'C30 H28 N3 O11 Sm'
_chemical_formula_weight 756.91
_chemical_name_systematic
; 
 ? 
;
_space_group_IT_number 2
_symmetry_cell_setting triclinic
_symmetry_space_group_name_Hall '-P 1'
_symmetry_space_group_name_H-M 'P -1'
_atom_sites_solution_hydrogens geom
_atom_sites_solution_primary direct
_atom_sites_solution_secondary difmap
_audit_creation_method SHELXL-97
_audit_update_record
;
2015-01-04 deposited with the CCDC.
2015-04-07 downloaded from the CCDC.
;
_cell_angle_alpha 81.81(3)
_cell_angle_beta 87.79(3)
_cell_angle_gamma 79.34(3)
_cell_formula_units_Z 2
_cell_length_a 7.8460(16)
_cell_length_b 11.390(2)
_cell_length_c 16.620(3)
_cell_measurement_reflns_used 6534
_cell_measurement_temperature 293(2)
_cell_measurement_theta_max 27.48
_cell_measurement_theta_min 3.07
_cell_volume 1444.6(5)
_computing_structure_refinement 'SHELXL-97 (Sheldrick, 1997)'
_computing_structure_solution 'SHELXS-97 (Sheldrick, 1990)'
_diffrn_ambient_temperature 293(2)
_diffrn_measured_fraction_theta_full 0.987
_diffrn_measured_fraction_theta_max 0.987
_diffrn_measurement_device_type 'Bruker Smart APEX CCD area detector'
_diffrn_measurement_method 'phi and omega scans'
_diffrn_radiation_monochromator graphite
_diffrn_radiation_source 'fine-focus sealed tube'
_diffrn_radiation_type MoK\a
_diffrn_radiation_wavelength 0.71073
_diffrn_reflns_av_R_equivalents 0.0402
_diffrn_reflns_av_sigmaI/netI 0.0539
_diffrn_reflns_limit_h_max 9
_diffrn_reflns_limit_h_min -10
_diffrn_reflns_limit_k_max 14
_diffrn_reflns_limit_k_min -14
_diffrn_reflns_limit_l_max 21
_diffrn_reflns_limit_l_min -21
_diffrn_reflns_number 14302
_diffrn_reflns_theta_full 27.48
_diffrn_reflns_theta_max 27.48
_diffrn_reflns_theta_min 3.07
_exptl_absorpt_coefficient_mu 2.101
_exptl_absorpt_correction_T_max 0.7434
_exptl_absorpt_correction_T_min 0.7022
_exptl_crystal_colour colorless
_exptl_crystal_density_diffrn 1.740
_exptl_crystal_density_method 'not measured'
_exptl_crystal_description block
_exptl_crystal_F_000 758
_exptl_crystal_size_max 0.18
_exptl_crystal_size_mid 0.16
_exptl_crystal_size_min 0.15
_refine_diff_density_max 1.071
_refine_diff_density_min -0.858
_refine_diff_density_rms 0.122
_refine_ls_extinction_method none
_refine_ls_goodness_of_fit_ref 1.074
_refine_ls_hydrogen_treatment mixed
_refine_ls_matrix_type full
_refine_ls_number_parameters 406
_refine_ls_number_reflns 6534
_refine_ls_number_restraints 0
_refine_ls_restrained_S_all 1.074
_refine_ls_R_factor_all 0.0449
_refine_ls_R_factor_gt 0.0353
_refine_ls_shift/su_max 0.003
_refine_ls_shift/su_mean 0.000
_refine_ls_structure_factor_coef Fsqd
_refine_ls_weighting_details 'calc w=1/[\s^2^(Fo^2^)+(0.0467P)^2^+0.0000P] where P=(Fo^2^+2Fc^2^)/3'
_refine_ls_weighting_scheme calc
_refine_ls_wR_factor_gt 0.0838
_refine_ls_wR_factor_ref 0.0875
_reflns_number_gt 5660
_reflns_number_total 6534
_reflns_threshold_expression >2sigma(I)
_cod_data_source_file c5ra01796c2.cif
_cod_data_source_block 5
_cod_depositor_comments
;
The following automatic conversions were performed:

'_symmetry_cell_setting' value 'Triclinic' changed to 'triclinic'
according to
/usr/data/users/saulius/crontab/automatic-downloads/rss-feeds/RSC/lib/dictionaries/cif_core.dic
dictionary named 'cif_core.dic' version 2.4.2 from 2011-04-26.

Automatic conversion script
Id: cif_fix_values 3143 2015-03-26 13:38:13Z robertas 
;
_cod_original_sg_symbol_H-M 'P-1   '
_cod_database_code 7220068

loop_
_symmetry_equiv_pos_as_xyz
'x, y, z'
'-x, -y, -z'

loop_
_atom_site_label
_atom_site_type_symbol
_atom_site_fract_x
_atom_site_fract_y
_atom_site_fract_z
_atom_site_U_iso_or_equiv
_atom_site_adp_type
_atom_site_occupancy
_atom_site_symmetry_multiplicity
_atom_site_calc_flag
_atom_site_refinement_flags
Sm1 Sm 0.52209(2) 0.645848(17) 0.109189(10) 0.02140(7) Uani 1 1 d .
O1 O 0.5015(4) 0.6968(3) 0.24915(17) 0.0410(7) Uani 1 1 d .
O2 O 0.7066(4) 0.5474(3) 0.22546(16) 0.0371(7) Uani 1 1 d .
O3 O 0.4423(4) 0.6706(3) -0.02628(15) 0.0317(6) Uani 1 1 d .
O4 O 0.4999(4) 0.4396(3) 0.12678(16) 0.0340(7) Uani 1 1 d .
O5 O 0.9724(4) 0.1904(3) -0.01292(17) 0.0363(7) Uani 1 1 d .
O6 O 1.0035(4) 0.3269(3) 0.06536(18) 0.0368(7) Uani 1 1 d .
O7 O 0.7828(4) 0.5593(3) 0.03807(18) 0.0373(7) Uani 1 1 d .
H7A H 0.7623 0.5663 -0.0124 0.056 Uiso 1 1 d R
H7D H 0.8121 0.4851 0.0567 0.056 Uiso 1 1 d R
O8 O 0.3487(4) 0.8506(3) 0.08253(18) 0.0364(7) Uani 1 1 d .
H8A H 0.3162 0.8645 0.0333 0.055 Uiso 1 1 d R
H8C H 0.2603 0.8558 0.1139 0.055 Uiso 1 1 d R
O9 O 0.2158(4) 0.6353(3) 0.12956(19) 0.0418(8) Uani 1 1 d .
H9B H 0.2061 0.5671 0.1558 0.063 Uiso 1 1 d R
H9C H 0.1678 0.6909 0.1565 0.063 Uiso 1 1 d R
O10 O 0.7279(4) 0.7823(3) 0.10239(19) 0.0409(8) Uani 1 1 d .
H10A H 0.7355 0.8162 0.0537 0.061 Uiso 1 1 d R
H10B H 0.6928 0.8356 0.1332 0.061 Uiso 1 1 d R
N1 N 0.5953(6) 0.6371(4) 0.4977(2) 0.0466(10) Uani 1 1 d .
N2 N 0.6482(5) 0.9511(3) -0.1564(2) 0.0332(8) Uani 1 1 d .
N3 N 0.7989(5) -0.0308(3) 0.1792(2) 0.0330(8) Uani 1 1 d .
C1 C 0.5709(6) 0.6588(4) 0.4183(2) 0.0370(10) Uani 1 1 d .
H1B H 0.4915 0.7267 0.3977 0.044 Uiso 1 1 calc R
C2 C 0.6600(6) 0.5835(4) 0.3624(2) 0.0317(9) Uani 1 1 d .
C3 C 0.7780(6) 0.4846(4) 0.3921(2) 0.0322(9) Uani 1 1 d .
H3B H 0.8412 0.4363 0.3566 0.039 Uiso 1 1 calc R
C4 C 0.8037(6) 0.4559(4) 0.4766(2) 0.0377(10) Uani 1 1 d .
C5 C 0.9194(8) 0.3518(5) 0.5119(3) 0.0495(13) Uani 1 1 d .
H5A H 0.9821 0.2994 0.4788 0.059 Uiso 1 1 calc R
C6 C 0.9388(8) 0.3285(5) 0.5941(3) 0.0562(16) Uani 1 1 d .
H6A H 1.0164 0.2611 0.6168 0.067 Uiso 1 1 calc R
C7 C 0.8424(9) 0.4054(6) 0.6443(3) 0.0629(18) Uani 1 1 d .
H7B H 0.8550 0.3877 0.7004 0.075 Uiso 1 1 calc R
C8 C 0.7306(8) 0.5056(6) 0.6126(3) 0.0551(15) Uani 1 1 d .
H8B H 0.6677 0.5558 0.6470 0.066 Uiso 1 1 calc R
C9 C 0.7094(6) 0.5340(4) 0.5272(2) 0.0399(11) Uani 1 1 d .
C10 C 0.6207(5) 0.6117(4) 0.2741(2) 0.0276(8) Uani 1 1 d .
C11 C 0.5852(6) 0.8595(4) -0.1150(2) 0.0301(8) Uani 1 1 d .
H11A H 0.5457 0.8665 -0.0621 0.036 Uiso 1 1 calc R
C12 C 0.5746(5) 0.7529(3) -0.1460(2) 0.0250(7) Uani 1 1 d .
C13 C 0.6321(5) 0.7420(4) -0.2237(2) 0.0305(8) Uani 1 1 d .
H13A H 0.6262 0.6726 -0.2460 0.037 Uiso 1 1 calc R
C14 C 0.7011(5) 0.8377(4) -0.2702(2) 0.0299(8) Uani 1 1 d .
C15 C 0.7622(6) 0.8317(4) -0.3517(3) 0.0408(11) Uani 1 1 d .
H15A H 0.7609 0.7629 -0.3758 0.049 Uiso 1 1 calc R
C16 C 0.8229(7) 0.9282(5) -0.3944(3) 0.0455(11) Uani 1 1 d .
H16A H 0.8650 0.9241 -0.4472 0.055 Uiso 1 1 calc R
C17 C 0.8222(6) 1.0313(4) -0.3595(3) 0.0456(12) Uani 1 1 d .
H17A H 0.8616 1.0963 -0.3899 0.055 Uiso 1 1 calc R
C18 C 0.7644(6) 1.0404(4) -0.2807(3) 0.0421(11) Uani 1 1 d .
H18A H 0.7653 1.1106 -0.2583 0.050 Uiso 1 1 calc R
C19 C 0.7038(5) 0.9419(4) -0.2343(2) 0.0298(8) Uani 1 1 d .
C20 C 0.5005(5) 0.6528(3) -0.0960(2) 0.0250(8) Uani 1 1 d .
C21 C 0.8620(5) 0.0394(4) 0.1203(2) 0.0313(9) Uani 1 1 d .
H21A H 0.8894 0.0099 0.0711 0.038 Uiso 1 1 calc R
C22 C 0.8908(5) 0.1564(4) 0.1265(2) 0.0278(8) Uani 1 1 d .
C23 C 0.8532(6) 0.1987(4) 0.1992(2) 0.0320(9) Uani 1 1 d .
H23A H 0.8735 0.2746 0.2059 0.038 Uiso 1 1 calc R
C24 C 0.7834(5) 0.1273(4) 0.2641(2) 0.0305(8) Uani 1 1 d .
C25 C 0.7371(6) 0.1676(5) 0.3402(3) 0.0419(11) Uani 1 1 d .
H25A H 0.7500 0.2445 0.3485 0.050 Uiso 1 1 calc R
C26 C 0.6733(7) 0.0933(5) 0.4016(3) 0.0475(12) Uani 1 1 d .
H26A H 0.6439 0.1196 0.4516 0.057 Uiso 1 1 calc R
C27 C 0.6525(7) -0.0211(5) 0.3892(3) 0.0483(12) Uani 1 1 d .
H27A H 0.6101 -0.0709 0.4315 0.058 Uiso 1 1 calc R
C28 C 0.6928(6) -0.0620(4) 0.3164(3) 0.0378(10) Uani 1 1 d .
H28A H 0.6764 -0.1386 0.3092 0.045 Uiso 1 1 calc R
C29 C 0.7594(5) 0.0117(4) 0.2520(2) 0.0297(8) Uani 1 1 d .
C30 C 0.9606(5) 0.2301(4) 0.0548(2) 0.0284(8) Uani 1 1 d .
OW1 O 0.0529(4) 0.4575(3) 0.1923(2) 0.0418(7) Uani 1 1 d .
HW1B H 0.0902 0.3864 0.2156 0.063 Uiso 1 1 d R
HW1C H -0.0102 0.4973 0.2255 0.063 Uiso 1 1 d R

loop_
_atom_site_aniso_label
_atom_site_aniso_U_11
_atom_site_aniso_U_22
_atom_site_aniso_U_33
_atom_site_aniso_U_23
_atom_site_aniso_U_13
_atom_site_aniso_U_12
Sm1 0.02552(11) 0.01896(10) 0.02135(10) -0.00434(6) 0.00295(7) -0.00772(7)
O1 0.0463(19) 0.0418(19) 0.0308(14) -0.0059(13) 0.0003(13) 0.0033(15)
O2 0.0404(18) 0.0436(19) 0.0256(13) -0.0114(12) 0.0004(12) 0.0011(14)
O3 0.0385(17) 0.0332(16) 0.0224(12) -0.0033(11) 0.0010(11) -0.0043(13)
O4 0.0504(19) 0.0227(14) 0.0322(14) -0.0067(11) 0.0047(13) -0.0142(13)
O5 0.0418(18) 0.0353(17) 0.0341(15) -0.0080(12) 0.0088(13) -0.0124(14)
O6 0.0437(18) 0.0289(16) 0.0412(16) -0.0052(12) 0.0081(13) -0.0168(14)
O7 0.0400(17) 0.0298(16) 0.0403(16) -0.0035(12) 0.0086(13) -0.0050(13)
O8 0.0430(18) 0.0245(15) 0.0421(15) -0.0096(12) -0.0058(13) -0.0021(13)
O9 0.0341(17) 0.0371(18) 0.0528(19) 0.0025(14) 0.0061(14) -0.0109(14)
O10 0.0468(19) 0.0381(18) 0.0469(17) -0.0196(14) 0.0157(14) -0.0244(15)
N1 0.063(3) 0.049(3) 0.036(2) -0.0203(18) 0.0148(19) -0.026(2)
N2 0.038(2) 0.0250(18) 0.0395(18) -0.0089(14) 0.0005(15) -0.0104(15)
N3 0.038(2) 0.0258(18) 0.0370(18) -0.0046(14) 0.0033(15) -0.0114(15)
C1 0.044(3) 0.040(2) 0.030(2) -0.0099(17) 0.0075(18) -0.014(2)
C2 0.040(2) 0.038(2) 0.0220(17) -0.0080(16) 0.0053(16) -0.0189(19)
C3 0.039(2) 0.034(2) 0.0284(19) -0.0097(16) 0.0037(16) -0.0155(19)
C4 0.050(3) 0.039(2) 0.031(2) -0.0029(17) -0.0032(18) -0.026(2)
C5 0.068(4) 0.040(3) 0.044(3) 0.002(2) -0.009(2) -0.026(3)
C6 0.073(4) 0.052(3) 0.049(3) 0.012(2) -0.023(3) -0.036(3)
C7 0.093(5) 0.072(4) 0.035(2) 0.008(3) -0.017(3) -0.053(4)
C8 0.077(4) 0.066(4) 0.036(2) -0.012(2) 0.004(2) -0.044(3)
C9 0.051(3) 0.046(3) 0.030(2) -0.0039(18) 0.0013(19) -0.030(2)
C10 0.027(2) 0.032(2) 0.0267(18) -0.0045(15) 0.0030(15) -0.0133(17)
C11 0.042(2) 0.024(2) 0.0253(18) -0.0071(15) 0.0014(16) -0.0076(17)
C12 0.0249(19) 0.0211(18) 0.0298(18) -0.0064(14) -0.0019(15) -0.0038(15)
C13 0.038(2) 0.024(2) 0.0320(19) -0.0065(15) 0.0020(16) -0.0111(17)
C14 0.034(2) 0.025(2) 0.0323(19) -0.0043(16) 0.0036(16) -0.0096(17)
C15 0.051(3) 0.037(2) 0.037(2) -0.0076(18) 0.012(2) -0.014(2)
C16 0.047(3) 0.048(3) 0.040(2) 0.003(2) 0.006(2) -0.014(2)
C17 0.047(3) 0.036(3) 0.052(3) 0.009(2) 0.008(2) -0.017(2)
C18 0.035(2) 0.028(2) 0.064(3) -0.001(2) -0.003(2) -0.0127(19)
C19 0.027(2) 0.0222(19) 0.041(2) -0.0044(16) -0.0016(16) -0.0054(16)
C20 0.0246(19) 0.0241(19) 0.0271(18) -0.0024(14) -0.0024(14) -0.0065(15)
C21 0.037(2) 0.026(2) 0.0322(19) -0.0093(16) 0.0066(17) -0.0069(17)
C22 0.028(2) 0.0233(19) 0.0331(19) -0.0040(15) 0.0023(15) -0.0069(16)
C23 0.038(2) 0.028(2) 0.033(2) -0.0068(16) 0.0018(17) -0.0144(18)
C24 0.033(2) 0.029(2) 0.0304(19) -0.0025(16) -0.0004(16) -0.0091(17)
C25 0.052(3) 0.041(3) 0.037(2) -0.0093(19) 0.001(2) -0.019(2)
C26 0.050(3) 0.065(4) 0.033(2) -0.009(2) 0.003(2) -0.023(3)
C27 0.053(3) 0.054(3) 0.041(2) 0.002(2) 0.011(2) -0.024(3)
C28 0.041(3) 0.031(2) 0.043(2) -0.0008(18) -0.0005(19) -0.0121(19)
C29 0.029(2) 0.027(2) 0.0325(19) -0.0025(16) -0.0009(16) -0.0064(16)
C30 0.0237(19) 0.025(2) 0.036(2) -0.0022(16) 0.0030(15) -0.0052(15)
OW1 0.0397(18) 0.0343(17) 0.0527(18) -0.0071(14) 0.0048(14) -0.0099(14)

loop_
_atom_type_symbol
_atom_type_description
_atom_type_scat_dispersion_real
_atom_type_scat_dispersion_imag
_atom_type_scat_source
C C 0.0033 0.0016 'International Tables Vol C Tables 4.2.6.8 and 6.1.1.4'
H H 0.0000 0.0000 'International Tables Vol C Tables 4.2.6.8 and 6.1.1.4'
N N 0.0061 0.0033 'International Tables Vol C Tables 4.2.6.8 and 6.1.1.4'
O O 0.0106 0.0060 'International Tables Vol C Tables 4.2.6.8 and 6.1.1.4'
Sm Sm -0.1638 3.4418 'International Tables Vol C Tables 4.2.6.8 and 6.1.1.4'

loop_
_geom_angle_atom_site_label_1
_geom_angle_atom_site_label_2
_geom_angle_atom_site_label_3
_geom_angle
_geom_angle_site_symmetry_1
O3 Sm1 O4 91.84(10) .
O3 Sm1 O10 100.76(11) .
O4 Sm1 O10 143.18(12) .
O3 Sm1 O9 81.37(11) .
O4 Sm1 O9 72.83(11) .
O10 Sm1 O9 142.95(12) .
O3 Sm1 O7 75.27(11) .
O4 Sm1 O7 78.58(10) .
O10 Sm1 O7 71.61(11) .
O9 Sm1 O7 142.19(11) .
O3 Sm1 O8 74.50(11) .
O4 Sm1 O8 142.57(11) .
O10 Sm1 O8 74.22(11) .
O9 Sm1 O8 70.77(11) .
O7 Sm1 O8 128.39(10) .
O3 Sm1 O2 152.88(11) .
O4 Sm1 O2 73.41(11) .
O10 Sm1 O2 80.23(11) .
O9 Sm1 O2 114.27(10) .
O7 Sm1 O2 79.48(10) .
O8 Sm1 O2 130.53(10) .
O3 Sm1 O1 154.57(11) .
O4 Sm1 O1 103.63(10) .
O10 Sm1 O1 78.88(11) .
O9 Sm1 O1 84.06(12) .
O7 Sm1 O1 127.14(11) .
O8 Sm1 O1 81.07(11) .
O2 Sm1 O1 52.53(10) .
O3 Sm1 C10 179.10(11) .
O4 Sm1 C10 87.31(11) .
O10 Sm1 C10 79.77(11) .
O9 Sm1 C10 98.66(11) .
O7 Sm1 C10 104.25(12) .
O8 Sm1 C10 106.37(12) .
O2 Sm1 C10 26.40(11) .
O1 Sm1 C10 26.20(11) .
C10 O1 Sm1 93.2(2) .
C10 O2 Sm1 93.1(2) .
C20 O3 Sm1 142.5(3) .
C20 O4 Sm1 148.5(2) 2_665
Sm1 O7 H7A 109.4 .
Sm1 O7 H7D 109.4 .
H7A O7 H7D 109.5 .
Sm1 O8 H8A 109.4 .
Sm1 O8 H8C 109.3 .
H8A O8 H8C 109.5 .
Sm1 O9 H9B 109.3 .
Sm1 O9 H9C 109.3 .
H9B O9 H9C 109.5 .
Sm1 O10 H10A 109.4 .
Sm1 O10 H10B 109.3 .
H10A O10 H10B 109.5 .
C1 N1 C9 117.3(4) .
C11 N2 C19 118.1(3) .
C21 N3 C29 118.1(4) .
N1 C1 C2 123.4(5) .
N1 C1 H1B 118.3 .
C2 C1 H1B 118.3 .
C3 C2 C1 118.6(4) .
C3 C2 C10 121.2(4) .
C1 C2 C10 120.2(4) .
C2 C3 C4 119.8(4) .
C2 C3 H3B 120.1 .
C4 C3 H3B 120.1 .
C9 C4 C3 117.8(4) .
C9 C4 C5 119.4(4) .
C3 C4 C5 122.8(5) .
C6 C5 C4 120.2(6) .
C6 C5 H5A 119.9 .
C4 C5 H5A 119.9 .
C5 C6 C7 120.2(6) .
C5 C6 H6A 119.9 .
C7 C6 H6A 119.9 .
C8 C7 C6 121.0(5) .
C8 C7 H7B 119.5 .
C6 C7 H7B 119.5 .
C7 C8 C9 120.3(6) .
C7 C8 H8B 119.8 .
C9 C8 H8B 119.8 .
N1 C9 C4 122.9(4) .
N1 C9 C8 118.3(5) .
C4 C9 C8 118.8(5) .
O1 C10 O2 120.8(4) .
O1 C10 C2 120.1(4) .
O2 C10 C2 119.1(4) .
O1 C10 Sm1 60.6(2) .
O2 C10 Sm1 60.5(2) .
C2 C10 Sm1 173.7(2) .
N2 C11 C12 124.1(4) .
N2 C11 H11A 117.9 .
C12 C11 H11A 117.9 .
C13 C12 C11 118.2(3) .
C13 C12 C20 120.3(3) .
C11 C12 C20 121.4(3) .
C12 C13 C14 119.6(4) .
C12 C13 H13A 120.2 .
C14 C13 H13A 120.2 .
C19 C14 C13 118.0(4) .
C19 C14 C15 119.8(4) .
C13 C14 C15 122.1(4) .
C16 C15 C14 119.4(4) .
C16 C15 H15A 120.3 .
C14 C15 H15A 120.3 .
C15 C16 C17 120.5(4) .
C15 C16 H16A 119.7 .
C17 C16 H16A 119.7 .
C18 C17 C16 121.7(4) .
C18 C17 H17A 119.1 .
C16 C17 H17A 119.1 .
C17 C18 C19 119.4(4) .
C17 C18 H18A 120.3 .
C19 C18 H18A 120.3 .
N2 C19 C14 121.8(3) .
N2 C19 C18 119.1(4) .
C14 C19 C18 119.1(4) .
O4 C20 O3 125.2(3) 2_665
O4 C20 C12 117.6(3) 2_665
O3 C20 C12 117.2(3) .
N3 C21 C22 124.5(4) .
N3 C21 H21A 117.8 .
C22 C21 H21A 117.8 .
C23 C22 C21 117.7(3) .
C23 C22 C30 122.2(4) .
C21 C22 C30 120.2(4) .
C22 C23 C24 120.0(4) .
C22 C23 H23A 120.0 .
C24 C23 H23A 120.0 .
C29 C24 C23 118.0(4) .
C29 C24 C25 119.3(4) .
C23 C24 C25 122.7(4) .
C26 C25 C24 120.0(4) .
C26 C25 H25A 120.0 .
C24 C25 H25A 120.0 .
C25 C26 C27 120.1(5) .
C25 C26 H26A 119.9 .
C27 C26 H26A 119.9 .
C28 C27 C26 121.4(4) .
C28 C27 H27A 119.3 .
C26 C27 H27A 119.3 .
C27 C28 C29 120.1(4) .
C27 C28 H28A 120.0 .
C29 C28 H28A 120.0 .
N3 C29 C24 121.7(3) .
N3 C29 C28 119.2(4) .
C24 C29 C28 119.1(4) .
O6 C30 O5 123.7(3) .
O6 C30 C22 118.2(4) .
O5 C30 C22 118.1(3) .
HW1B OW1 HW1C 109.5 .

loop_
_geom_bond_atom_site_label_1
_geom_bond_atom_site_label_2
_geom_bond_distance
_geom_bond_site_symmetry_2
Sm1 O3 2.325(3) .
Sm1 O4 2.364(3) .
Sm1 O10 2.429(3) .
Sm1 O9 2.436(3) .
Sm1 O7 2.440(3) .
Sm1 O8 2.462(3) .
Sm1 O2 2.467(3) .
Sm1 O1 2.469(3) .
Sm1 C10 2.830(4) .
O1 C10 1.251(5) .
O2 C10 1.260(5) .
O3 C20 1.259(5) .
O4 C20 1.233(5) 2_665
O5 C30 1.265(5) .
O6 C30 1.248(5) .
O7 H7A 0.8500 .
O7 H7D 0.8500 .
O8 H8A 0.8501 .
O8 H8C 0.8499 .
O9 H9B 0.8501 .
O9 H9C 0.8499 .
O10 H10A 0.8501 .
O10 H10B 0.8500 .
N1 C1 1.322(6) .
N1 C9 1.379(7) .
N2 C11 1.330(5) .
N2 C19 1.364(5) .
N3 C21 1.315(5) .
N3 C29 1.369(5) .
C1 C2 1.429(6) .
C1 H1B 0.9300 .
C2 C3 1.363(6) .
C2 C10 1.490(5) .
C3 C4 1.411(5) .
C3 H3B 0.9300 .
C4 C9 1.402(7) .
C4 C5 1.421(7) .
C5 C6 1.362(7) .
C5 H5A 0.9300 .
C6 C7 1.397(9) .
C6 H6A 0.9300 .
C7 C8 1.357(9) .
C7 H7B 0.9300 .
C8 C9 1.420(6) .
C8 H8B 0.9300 .
C11 C12 1.403(5) .
C11 H11A 0.9300 .
C12 C13 1.365(5) .
C12 C20 1.506(5) .
C13 C14 1.422(5) .
C13 H13A 0.9300 .
C14 C19 1.407(6) .
C14 C15 1.426(6) .
C15 C16 1.372(6) .
C15 H15A 0.9300 .
C16 C17 1.381(7) .
C16 H16A 0.9300 .
C17 C18 1.381(7) .
C17 H17A 0.9300 .
C18 C19 1.415(5) .
C18 H18A 0.9300 .
C20 O4 1.233(5) 2_665
C21 C22 1.412(5) .
C21 H21A 0.9300 .
C22 C23 1.365(6) .
C22 C30 1.503(5) .
C23 C24 1.413(5) .
C23 H23A 0.9300 .
C24 C29 1.407(6) .
C24 C25 1.418(6) .
C25 C26 1.370(6) .
C25 H25A 0.9300 .
C26 C27 1.387(7) .
C26 H26A 0.9300 .
C27 C28 1.363(7) .
C27 H27A 0.9300 .
C28 C29 1.409(6) .
C28 H28A 0.9300 .
OW1 HW1B 0.8500 .
OW1 HW1C 0.8500 .
